data_7711489
loop_
_publ_author_name
'Chegerev, Maxim'
'Korchagin, Denis V.'
'Shilov, Gennady V.'
'Efimov, N. N.'
'Starikov, Andrey'
'Piskunov, Alexandr Vladimirovich'
'Chernyshev, Anatoly V.'
'Bulgakov, Alexei'
'Minkin, Vladimir I.'
'Palii, Andrei'
'Aldoshin, Sergey M.'

_publ_section_title
;
 Magnetically bistable cobalt-dioxolene complexes with tetradentate
 N-donor base
;
_journal_name_full 'Dalton Transactions'
_journal_paper_doi 10.1039/D2DT02874C
_journal_year 2022
_chemical_formula_sum 'C34.53 H42 Co F6 N4 O2.53 P'
_chemical_formula_weight 757.46
_space_group_crystal_system triclinic
_space_group_IT_number 2
_space_group_name_Hall '-P 1'
_space_group_name_H-M_alt 'P -1'
_atom_sites_solution_hydrogens geom
_audit_creation_method SHELXL-2017/1
_audit_update_record
;
2022-08-29 deposited with the CCDC.	2022-10-12 downloaded from the CCDC.
;
_cell_angle_alpha 90.741(3)
_cell_angle_beta 95.833(2)
_cell_angle_gamma 101.638(3)
_cell_formula_units_Z 2
_cell_length_a 8.7477(2)
_cell_length_b 10.1501(3)
_cell_length_c 19.8757(6)
_cell_measurement_reflns_used 6928
_cell_measurement_temperature 85(1)
_cell_measurement_theta_max 30.8500
_cell_measurement_theta_min 3.3690
_cell_volume 1718.52(8)
_computing_cell_refinement 'CrysAlisPro 1.171.41.115a (Rigaku OD, 2021)'
_computing_data_collection 'CrysAlisPro 1.171.41.115a (Rigaku OD, 2021)'
_computing_data_reduction 'CrysAlisPro 1.171.41.115a (Rigaku OD, 2021)'
_computing_structure_refinement 'SHELXL-2017/1 (Sheldrick, 2017)'
_computing_structure_solution 'SHELXS-2013/1 (Sheldrick, 2008)'
_diffrn_ambient_environment N~2~
_diffrn_ambient_temperature 85(1)
_diffrn_detector 'CCD plate'
_diffrn_detector_area_resol_mean 16.2060
_diffrn_detector_type Eos
_diffrn_measured_fraction_theta_full 0.998
_diffrn_measured_fraction_theta_max 0.999
_diffrn_measurement_device 'four-circle diffractometer'
_diffrn_measurement_device_type 'Xcalibur, Eos'
_diffrn_measurement_method '\w scans'
_diffrn_radiation_monochromator graphite
_diffrn_radiation_probe x-ray
_diffrn_radiation_type 'Mo K\a'
_diffrn_radiation_wavelength 0.71073
_diffrn_reflns_av_R_equivalents 0.0281
_diffrn_reflns_av_unetI/netI 0.0573
_diffrn_reflns_Laue_measured_fraction_full 0.998
_diffrn_reflns_Laue_measured_fraction_max 0.999
_diffrn_reflns_limit_h_max 12
_diffrn_reflns_limit_h_min -11
_diffrn_reflns_limit_k_max 13
_diffrn_reflns_limit_k_min -13
_diffrn_reflns_limit_l_max 27
_diffrn_reflns_limit_l_min -21
_diffrn_reflns_number 17694
_diffrn_reflns_point_group_measured_fraction_full 0.998
_diffrn_reflns_point_group_measured_fraction_max 0.999
_diffrn_reflns_theta_full 25.242
_diffrn_reflns_theta_max 29.330
_diffrn_reflns_theta_min 2.814
_diffrn_source 'fine-focus sealed X-ray tube'
_diffrn_source_type 'Enhance (Mo) X-ray Source'
_exptl_absorpt_coefficient_mu 0.618
_exptl_absorpt_correction_T_max 1.00000
_exptl_absorpt_correction_T_min 0.99035
_exptl_absorpt_correction_type multi-scan
_exptl_absorpt_process_details
;
CrysAlisPro 1.171.41.115a (Rigaku Oxford Diffraction, 2021)
Empirical absorption correction using spherical harmonics,
implemented in SCALE3 ABSPACK scaling algorithm.
;
_exptl_crystal_density_diffrn 1.464
_exptl_crystal_description plate
_exptl_crystal_F_000 787
_exptl_crystal_size_max 0.30
_exptl_crystal_size_mid 0.18
_exptl_crystal_size_min 0.10
_refine_diff_density_max 1.159
_refine_diff_density_min -1.024
_refine_diff_density_rms 0.093
_refine_ls_extinction_method none
_refine_ls_goodness_of_fit_ref 1.065
_refine_ls_hydrogen_treatment constr
_refine_ls_matrix_type full
_refine_ls_number_parameters 439
_refine_ls_number_reflns 9409
_refine_ls_number_restraints 0
_refine_ls_restrained_S_all 1.065
_refine_ls_R_factor_all 0.0891
_refine_ls_R_factor_gt 0.0685
_refine_ls_shift/su_max 0.024
_refine_ls_shift/su_mean 0.000
_refine_ls_structure_factor_coef Fsqd
_refine_ls_weighting_details 'w=1/[\s^2^(Fo^2^)+(0.0802P)^2^+2.3817P] where P=(Fo^2^+2Fc^2^)/3'
_refine_ls_weighting_scheme calc
_refine_ls_wR_factor_gt 0.1696
_refine_ls_wR_factor_ref 0.1842
_reflns_Friedel_coverage 0.000
_reflns_number_gt 7368
_reflns_number_total 9409
_reflns_threshold_expression 'I > 2\s(I)'
_cod_data_source_file d2dt02874c2.cif
_cod_data_source_block 2_292
_cod_original_cell_volume 1718.53(9)
_cod_database_code 7711489
_shelx_shelxl_version_number 2017/1
_shelx_space_group_comment
;
The symmetry employed for this shelxl refinement is uniquely defined
by the following loop, which should always be used as a source of
symmetry information in preference to the above space-group names.
They are only intended as comments.
;
_oxdiff_exptl_absorpt_empirical_full_min 0.940
_oxdiff_exptl_absorpt_empirical_full_max 1.104
_oxdiff_exptl_absorpt_empirical_details
;
Empirical correction (ABSPACK) includes:
- Absorption correction using spherical harmonics
- Frame scaling
;

loop_
_space_group_symop_operation_xyz
'x, y, z'
'-x, -y, -z'

loop_
_atom_site_label
_atom_site_type_symbol
_atom_site_fract_x
_atom_site_fract_y
_atom_site_fract_z
_atom_site_U_iso_or_equiv
_atom_site_adp_type
_atom_site_occupancy
_atom_site_site_symmetry_order
_atom_site_calc_flag
_atom_site_refinement_flags_posn
_atom_site_refinement_flags_adp
_atom_site_refinement_flags_occupancy
_atom_site_disorder_assembly
_atom_site_disorder_group
Co1 Co 0.53888(5) 0.40451(4) 0.23858(2) 0.02089(12) Uani 1 1 d . . . . .
P1 P 0.08545(11) 0.85044(10) 0.10110(5) 0.0349(2) Uani 1 1 d . . . . .
F2 F 0.2638(3) 0.8715(3) 0.12711(15) 0.0633(8) Uani 1 1 d . . . . .
F3 F 0.1249(4) 0.9742(3) 0.05298(14) 0.0697(8) Uani 1 1 d . . . . .
O1 O 0.5962(3) 0.3357(2) 0.32613(12) 0.0295(5) Uani 1 1 d . . . . .
O2 O 0.6616(3) 0.5732(2) 0.27844(12) 0.0317(5) Uani 1 1 d . . . . .
F4 F 0.0625(3) 0.9551(3) 0.15898(13) 0.0555(7) Uani 1 1 d . . . . .
F5 F 0.0399(4) 0.7314(3) 0.14897(17) 0.0796(10) Uani 1 1 d . . . . .
F6 F -0.0984(3) 0.8361(4) 0.07665(17) 0.0865(11) Uani 1 1 d . . . . .
N1 N 0.7214(3) 0.3557(3) 0.19661(13) 0.0278(6) Uani 1 1 d . . . . .
N2 N 0.3174(3) 0.3972(2) 0.27040(12) 0.0206(5) Uani 1 1 d . . . . .
C1 C 0.6689(3) 0.4325(3) 0.37076(16) 0.0235(6) Uani 1 1 d . . . . .
N3 N 0.4534(3) 0.4527(3) 0.14259(12) 0.0222(5) Uani 1 1 d . . . . .
C23 C 0.7053(4) 0.2231(3) 0.18350(16) 0.0273(6) Uani 1 1 d . . . . .
F1 F 0.0969(4) 0.7502(4) 0.04080(16) 0.0808(10) Uani 1 1 d . . . . .
N4 N 0.4380(3) 0.2121(3) 0.20937(13) 0.0236(5) Uani 1 1 d . . . . .
C12 C 0.7074(4) 0.8680(3) 0.33057(18) 0.0339(7) Uani 1 1 d . . . . .
H12A H 0.646734 0.806378 0.294647 0.051 Uiso 1 1 calc R U . . .
H12B H 0.642162 0.874687 0.367238 0.051 Uiso 1 1 calc R U . . .
H12C H 0.740572 0.957217 0.312254 0.051 Uiso 1 1 calc R U . . .
C8 C 0.7041(4) 0.1629(3) 0.43906(19) 0.0331(8) Uani 1 1 d . . . . .
H8A H 0.678194 0.159563 0.389842 0.050 Uiso 1 1 calc R U . . .
H8B H 0.818420 0.181601 0.449821 0.050 Uiso 1 1 calc R U . . .
H8C H 0.658753 0.076202 0.457316 0.050 Uiso 1 1 calc R U . . .
C18 C 0.0265(4) 0.3393(4) 0.32055(17) 0.0322(7) Uani 1 1 d . . . . .
H18A H -0.071654 0.319999 0.338729 0.039 Uiso 1 1 calc R U . . .
C6 C 0.7009(4) 0.4098(3) 0.44007(17) 0.0283(7) Uani 1 1 d . . . . .
C22 C 0.5683(4) 0.1373(3) 0.21205(17) 0.0284(6) Uani 1 1 d . . . . .
H22A H 0.533966 0.051509 0.185349 0.034 Uiso 1 1 calc R U . . .
H22B H 0.598726 0.116364 0.259435 0.034 Uiso 1 1 calc R U . . .
C14 C 0.9435(4) 0.9133(3) 0.41377(18) 0.0339(7) Uani 1 1 d . . . . .
H14A H 1.037185 0.881433 0.432307 0.051 Uiso 1 1 calc R U . . .
H14B H 0.975009 1.002154 0.394872 0.051 Uiso 1 1 calc R U . . .
H14C H 0.876599 0.919625 0.449856 0.051 Uiso 1 1 calc R U . . .
C19 C 0.1019(4) 0.4699(3) 0.31356(16) 0.0291(7) Uani 1 1 d . . . . .
H19A H 0.055822 0.541724 0.327158 0.035 Uiso 1 1 calc R U . . .
C3 C 0.8021(4) 0.6720(3) 0.38487(17) 0.0269(6) Uani 1 1 d . . . . .
C11 C 0.8526(4) 0.8144(3) 0.35807(17) 0.0287(7) Uani 1 1 d . . . . .
C20 C 0.2459(4) 0.4982(3) 0.28660(15) 0.0232(6) Uani 1 1 d . . . . .
C7 C 0.6368(4) 0.2746(3) 0.47066(17) 0.0288(7) Uani 1 1 d . . . . .
C17 C 0.0957(4) 0.2365(3) 0.30068(17) 0.0297(7) Uani 1 1 d . . . . .
H17A H 0.044287 0.145119 0.303221 0.036 Uiso 1 1 calc R U . . .
C34 C 0.5723(4) 0.6957(3) 0.14410(16) 0.0309(7) Uani 1 1 d . . . . .
H34A H 0.564934 0.772872 0.115714 0.046 Uiso 1 1 calc R U . . .
H34B H 0.542895 0.713508 0.189105 0.046 Uiso 1 1 calc R U . . .
H34C H 0.680322 0.681352 0.148248 0.046 Uiso 1 1 calc R U . . .
C5 C 0.7922(4) 0.5175(3) 0.47894(17) 0.0288(7) Uani 1 1 d . . . . .
H5A H 0.821915 0.505085 0.525369 0.035 Uiso 1 1 calc R U . . .
C15 C 0.3272(4) 0.1614(3) 0.25940(18) 0.0293(7) Uani 1 1 d . . . . .
H15A H 0.385605 0.135431 0.300730 0.035 Uiso 1 1 calc R U . . .
H15B H 0.250994 0.080699 0.240205 0.035 Uiso 1 1 calc R U . . .
C10 C 0.6792(5) 0.2772(4) 0.54722(19) 0.0394(9) Uani 1 1 d . . . . .
H10A H 0.636196 0.189142 0.564759 0.059 Uiso 1 1 calc R U . . .
H10B H 0.793612 0.297536 0.557474 0.059 Uiso 1 1 calc R U . . .
H10C H 0.634874 0.346491 0.568536 0.059 Uiso 1 1 calc R U . . .
C2 C 0.7124(4) 0.5634(3) 0.34374(16) 0.0248(6) Uani 1 1 d . . . . .
C21 C 0.3208(4) 0.6391(3) 0.27292(18) 0.0301(7) Uani 1 1 d . . . . .
H21A H 0.256071 0.700496 0.287199 0.045 Uiso 1 1 calc R U . . .
H21B H 0.425385 0.662206 0.298169 0.045 Uiso 1 1 calc R U . . .
H21C H 0.330348 0.647370 0.224374 0.045 Uiso 1 1 calc R U . . .
C16 C 0.2413(3) 0.2692(3) 0.27703(16) 0.0239(6) Uani 1 1 d . . . . .
C4 C 0.8418(4) 0.6441(3) 0.45182(17) 0.0288(7) Uani 1 1 d . . . . .
H4A H 0.905384 0.713777 0.480574 0.035 Uiso 1 1 calc R U . . .
C24 C 0.8085(4) 0.1730(4) 0.1469(2) 0.0421(9) Uani 1 1 d . . . . .
H24A H 0.796806 0.078970 0.138338 0.050 Uiso 1 1 calc R U . . .
C33 C 0.4644(4) 0.5735(3) 0.11262(16) 0.0276(6) Uani 1 1 d . . . . .
C29 C 0.3650(3) 0.3418(3) 0.10903(15) 0.0239(6) Uani 1 1 d . . . . .
C31 C 0.2865(5) 0.4708(5) 0.01837(19) 0.0506(11) Uani 1 1 d . . . . .
H31A H 0.226518 0.478012 -0.023537 0.061 Uiso 1 1 calc R U . . .
C32 C 0.3784(5) 0.5832(4) 0.05118(19) 0.0449(9) Uani 1 1 d . . . . .
H32A H 0.382999 0.668613 0.031575 0.054 Uiso 1 1 calc R U . . .
C13 C 0.9576(5) 0.8105(3) 0.3008(2) 0.0388(9) Uani 1 1 d . . . . .
H13A H 0.900827 0.747472 0.264623 0.058 Uiso 1 1 calc R U . . .
H13B H 0.985375 0.900629 0.282760 0.058 Uiso 1 1 calc R U . . .
H13C H 1.053384 0.781008 0.318519 0.058 Uiso 1 1 calc R U . . .
C30 C 0.2820(4) 0.3472(4) 0.04684(16) 0.0352(8) Uani 1 1 d . . . . .
H30A H 0.222924 0.267401 0.024011 0.042 Uiso 1 1 calc R U . . .
C27 C 0.8411(4) 0.4440(4) 0.17442(18) 0.0390(8) Uani 1 1 d . . . . .
H27A H 0.852182 0.537401 0.184443 0.047 Uiso 1 1 calc R U . . .
C9 C 0.4563(4) 0.2431(4) 0.4571(2) 0.0390(9) Uani 1 1 d . . . . .
H9A H 0.425421 0.240756 0.408200 0.058 Uiso 1 1 calc R U . . .
H9B H 0.414461 0.155471 0.475328 0.058 Uiso 1 1 calc R U . . .
H9C H 0.414147 0.313007 0.479047 0.058 Uiso 1 1 calc R U . . .
C26 C 0.9475(5) 0.4004(5) 0.1374(2) 0.0505(11) Uani 1 1 d . . . . .
H26A H 1.031732 0.462866 0.121870 0.061 Uiso 1 1 calc R U . . .
C28 C 0.3573(4) 0.2079(3) 0.13976(18) 0.0333(7) Uani 1 1 d . . . . .
H28A H 0.245656 0.164149 0.140640 0.040 Uiso 1 1 calc R U . . .
H28B H 0.404471 0.151007 0.110396 0.040 Uiso 1 1 calc R U . . .
C25 C 0.9292(5) 0.2639(5) 0.1233(2) 0.0515(11) Uani 1 1 d . . . . .
H25A H 1.000332 0.232471 0.097049 0.062 Uiso 1 1 calc R U . . .
O3 O 0.500000 0.000000 0.000000 0.160(5) Uiso 0.977(19) 2 d S . P . .
C35 C 0.5846(11) 0.0924(10) 0.0311(5) 0.050(2) Uiso 0.488(10) 1 d . . P . .

loop_
_atom_site_aniso_label
_atom_site_aniso_U_11
_atom_site_aniso_U_22
_atom_site_aniso_U_33
_atom_site_aniso_U_23
_atom_site_aniso_U_13
_atom_site_aniso_U_12
Co1 0.0216(2) 0.0240(2) 0.0195(2) 0.00206(15) 0.00333(14) 0.00984(15)
P1 0.0354(5) 0.0351(5) 0.0271(4) -0.0037(4) 0.0037(3) -0.0098(4)
F2 0.0388(13) 0.0718(19) 0.0762(19) 0.0124(15) -0.0076(12) 0.0101(13)
F3 0.0792(19) 0.077(2) 0.0427(14) 0.0207(14) -0.0100(13) -0.0026(16)
O1 0.0260(11) 0.0233(11) 0.0439(13) 0.0163(10) 0.0123(10) 0.0111(9)
O2 0.0439(13) 0.0246(11) 0.0352(13) 0.0132(9) 0.0190(10) 0.0189(10)
F4 0.0576(15) 0.0473(15) 0.0544(15) -0.0134(12) 0.0106(12) -0.0078(12)
F5 0.109(3) 0.0416(16) 0.087(2) 0.0159(15) 0.043(2) -0.0052(16)
F6 0.0439(15) 0.119(3) 0.078(2) -0.036(2) -0.0046(14) -0.0209(17)
N1 0.0268(13) 0.0312(14) 0.0237(13) 0.0022(11) -0.0034(10) 0.0049(11)
N2 0.0213(11) 0.0170(11) 0.0229(12) 0.0014(9) 0.0011(9) 0.0028(9)
C1 0.0236(13) 0.0184(14) 0.0339(16) 0.0078(12) 0.0130(12) 0.0116(11)
N3 0.0216(11) 0.0274(13) 0.0188(11) -0.0010(10) 0.0027(9) 0.0073(10)
C23 0.0241(14) 0.0334(17) 0.0265(15) -0.0010(13) -0.0005(11) 0.0125(13)
F1 0.085(2) 0.085(2) 0.067(2) -0.0301(17) 0.0252(17) -0.0033(18)
N4 0.0232(12) 0.0199(12) 0.0283(13) -0.0055(10) -0.0010(10) 0.0085(10)
C12 0.047(2) 0.0221(15) 0.0376(18) 0.0042(13) 0.0037(15) 0.0185(14)
C8 0.0421(18) 0.0216(15) 0.0437(19) 0.0114(14) 0.0183(15) 0.0183(14)
C18 0.0275(15) 0.0399(19) 0.0311(17) 0.0085(14) 0.0095(13) 0.0075(14)
C6 0.0287(15) 0.0245(15) 0.0406(18) 0.0141(13) 0.0191(13) 0.0178(12)
C22 0.0321(16) 0.0204(14) 0.0339(17) -0.0057(12) -0.0015(13) 0.0111(12)
C14 0.0427(19) 0.0235(16) 0.0392(19) 0.0081(14) 0.0068(15) 0.0140(14)
C19 0.0316(16) 0.0333(17) 0.0268(15) 0.0000(13) 0.0043(12) 0.0161(14)
C3 0.0299(15) 0.0226(15) 0.0357(17) 0.0115(12) 0.0161(13) 0.0160(12)
C11 0.0384(17) 0.0204(14) 0.0338(17) 0.0072(12) 0.0149(14) 0.0153(13)
C20 0.0289(14) 0.0206(14) 0.0204(13) 0.0009(11) 0.0004(11) 0.0069(11)
C7 0.0353(16) 0.0215(15) 0.0376(17) 0.0129(13) 0.0194(14) 0.0164(13)
C17 0.0259(15) 0.0256(16) 0.0362(17) 0.0056(13) 0.0061(13) 0.0002(12)
C34 0.0395(18) 0.0301(17) 0.0225(15) 0.0049(12) 0.0013(13) 0.0063(14)
C5 0.0362(17) 0.0249(15) 0.0316(16) 0.0092(13) 0.0123(13) 0.0164(13)
C15 0.0305(15) 0.0156(14) 0.0415(18) 0.0000(12) 0.0064(13) 0.0029(12)
C10 0.055(2) 0.0329(19) 0.0391(19) 0.0170(15) 0.0227(17) 0.0207(17)
C2 0.0269(14) 0.0246(15) 0.0300(15) 0.0111(12) 0.0145(12) 0.0157(12)
C21 0.0337(16) 0.0216(15) 0.0377(18) 0.0016(13) 0.0079(14) 0.0100(13)
C16 0.0216(13) 0.0202(14) 0.0291(15) -0.0002(11) 0.0017(11) 0.0031(11)
C4 0.0338(16) 0.0218(15) 0.0356(17) 0.0072(13) 0.0107(13) 0.0134(13)
C24 0.040(2) 0.051(2) 0.043(2) 0.0023(18) 0.0086(16) 0.0243(18)
C33 0.0273(15) 0.0325(17) 0.0233(15) 0.0025(12) 0.0045(12) 0.0055(13)
C29 0.0190(13) 0.0328(16) 0.0205(13) -0.0044(12) 0.0038(10) 0.0062(11)
C31 0.054(2) 0.062(3) 0.0233(17) 0.0112(17) -0.0129(16) -0.010(2)
C32 0.051(2) 0.049(2) 0.0273(18) 0.0124(16) -0.0068(16) -0.0015(18)
C13 0.055(2) 0.0206(16) 0.047(2) 0.0099(14) 0.0297(18) 0.0108(15)
C30 0.0325(17) 0.049(2) 0.0187(14) -0.0018(14) 0.0006(12) -0.0043(15)
C27 0.0322(17) 0.046(2) 0.0327(18) 0.0106(16) -0.0046(14) -0.0029(15)
C9 0.0347(18) 0.0339(19) 0.055(2) 0.0174(17) 0.0231(17) 0.0128(15)
C26 0.0293(18) 0.070(3) 0.050(2) 0.026(2) 0.0007(16) 0.0056(19)
C28 0.0339(17) 0.0267(16) 0.0362(18) -0.0079(14) -0.0125(14) 0.0075(13)
C25 0.035(2) 0.083(3) 0.046(2) 0.019(2) 0.0152(17) 0.028(2)

loop_
_atom_type_symbol
_atom_type_description
_atom_type_scat_dispersion_real
_atom_type_scat_dispersion_imag
_atom_type_scat_source
C C 0.0033 0.0016 'International Tables Vol C Tables 4.2.6.8 and 6.1.1.4'
H H 0.0000 0.0000 'International Tables Vol C Tables 4.2.6.8 and 6.1.1.4'
N N 0.0061 0.0033 'International Tables Vol C Tables 4.2.6.8 and 6.1.1.4'
O O 0.0106 0.0060 'International Tables Vol C Tables 4.2.6.8 and 6.1.1.4'
F F 0.0171 0.0103 'International Tables Vol C Tables 4.2.6.8 and 6.1.1.4'
P P 0.1023 0.0942 'International Tables Vol C Tables 4.2.6.8 and 6.1.1.4'
Co Co 0.3494 0.9721 'International Tables Vol C Tables 4.2.6.8 and 6.1.1.4'

loop_
_geom_angle_atom_site_label_1
_geom_angle_atom_site_label_2
_geom_angle_atom_site_label_3
_geom_angle
_geom_angle_site_symmetry_1
_geom_angle_site_symmetry_3
_geom_angle_publ_flag
O2 Co1 O1 83.31(10) . . ?
O2 Co1 N1 93.71(10) . . ?
O1 Co1 N1 93.90(10) . . ?
O2 Co1 N4 169.04(10) . . ?
O1 Co1 N4 86.97(10) . . ?
N1 Co1 N4 81.88(11) . . ?
O2 Co1 N3 104.63(10) . . ?
O1 Co1 N3 171.78(10) . . ?
N1 Co1 N3 87.79(10) . . ?
N4 Co1 N3 85.30(10) . . ?
O2 Co1 N2 103.53(9) . . ?
O1 Co1 N2 86.70(9) . . ?
N1 Co1 N2 162.69(11) . . ?
N4 Co1 N2 80.88(10) . . ?
N3 Co1 N2 89.31(9) . . ?
F5 P1 F2 92.72(19) . . ?
F5 P1 F1 91.66(19) . . ?
F2 P1 F1 93.95(18) . . ?
F5 P1 F3 177.39(19) . . ?
F2 P1 F3 89.29(16) . . ?
F1 P1 F3 89.86(19) . . ?
F5 P1 F6 88.2(2) . . ?
F2 P1 F6 176.86(19) . . ?
F1 P1 F6 89.03(18) . . ?
F3 P1 F6 89.75(19) . . ?
F5 P1 F4 90.06(16) . . ?
F2 P1 F4 89.97(15) . . ?
F1 P1 F4 175.64(18) . . ?
F3 P1 F4 88.28(16) . . ?
F6 P1 F4 87.02(16) . . ?
C1 O1 Co1 112.71(18) . . ?
C2 O2 Co1 112.60(19) . . ?
C23 N1 C27 120.2(3) . . ?
C23 N1 Co1 113.8(2) . . ?
C27 N1 Co1 125.5(3) . . ?
C16 N2 C20 118.2(2) . . ?
C16 N2 Co1 111.49(19) . . ?
C20 N2 Co1 130.2(2) . . ?
O1 C1 C6 122.9(3) . . ?
O1 C1 C2 115.4(3) . . ?
C6 C1 C2 121.7(3) . . ?
C29 N3 C33 118.6(3) . . ?
C29 N3 Co1 110.4(2) . . ?
C33 N3 Co1 130.8(2) . . ?
N1 C23 C24 121.7(3) . . ?
N1 C23 C22 114.2(3) . . ?
C24 C23 C22 124.0(3) . . ?
C15 N4 C28 112.0(3) . . ?
C15 N4 C22 111.0(2) . . ?
C28 N4 C22 111.0(2) . . ?
C15 N4 Co1 106.71(18) . . ?
C28 N4 Co1 109.9(2) . . ?
C22 N4 Co1 105.93(18) . . ?
C11 C12 H12A 109.5 . . ?
C11 C12 H12B 109.5 . . ?
H12A C12 H12B 109.5 . . ?
C11 C12 H12C 109.5 . . ?
H12A C12 H12C 109.5 . . ?
H12B C12 H12C 109.5 . . ?
C7 C8 H8A 109.5 . . ?
C7 C8 H8B 109.5 . . ?
H8A C8 H8B 109.5 . . ?
C7 C8 H8C 109.5 . . ?
H8A C8 H8C 109.5 . . ?
H8B C8 H8C 109.5 . . ?
C19 C18 C17 118.8(3) . . ?
C19 C18 H18A 120.6 . . ?
C17 C18 H18A 120.6 . . ?
C5 C6 C1 116.1(3) . . ?
C5 C6 C7 122.2(3) . . ?
C1 C6 C7 121.8(3) . . ?
N4 C22 C23 108.6(3) . . ?
N4 C22 H22A 110.0 . . ?
C23 C22 H22A 110.0 . . ?
N4 C22 H22B 110.0 . . ?
C23 C22 H22B 110.0 . . ?
H22A C22 H22B 108.4 . . ?
C11 C14 H14A 109.5 . . ?
C11 C14 H14B 109.5 . . ?
H14A C14 H14B 109.5 . . ?
C11 C14 H14C 109.5 . . ?
H14A C14 H14C 109.5 . . ?
H14B C14 H14C 109.5 . . ?
C18 C19 C20 120.6(3) . . ?
C18 C19 H19A 119.7 . . ?
C20 C19 H19A 119.7 . . ?
C4 C3 C2 116.2(3) . . ?
C4 C3 C11 121.2(3) . . ?
C2 C3 C11 122.6(3) . . ?
C14 C11 C12 107.7(3) . . ?
C14 C11 C13 108.5(3) . . ?
C12 C11 C13 108.9(3) . . ?
C14 C11 C3 111.7(3) . . ?
C12 C11 C3 110.0(3) . . ?
C13 C11 C3 110.0(2) . . ?
N2 C20 C19 120.5(3) . . ?
N2 C20 C21 118.8(3) . . ?
C19 C20 C21 120.7(3) . . ?
C10 C7 C6 112.0(3) . . ?
C10 C7 C8 108.2(3) . . ?
C6 C7 C8 110.0(2) . . ?
C10 C7 C9 107.6(3) . . ?
C6 C7 C9 108.9(3) . . ?
C8 C7 C9 110.1(3) . . ?
C18 C17 C16 118.6(3) . . ?
C18 C17 H17A 120.7 . . ?
C16 C17 H17A 120.7 . . ?
C33 C34 H34A 109.5 . . ?
C33 C34 H34B 109.5 . . ?
H34A C34 H34B 109.5 . . ?
C33 C34 H34C 109.5 . . ?
H34A C34 H34C 109.5 . . ?
H34B C34 H34C 109.5 . . ?
C6 C5 C4 122.1(3) . . ?
C6 C5 H5A 118.9 . . ?
C4 C5 H5A 118.9 . . ?
N4 C15 C16 109.6(2) . . ?
N4 C15 H15A 109.8 . . ?
C16 C15 H15A 109.8 . . ?
N4 C15 H15B 109.8 . . ?
C16 C15 H15B 109.8 . . ?
H15A C15 H15B 108.2 . . ?
C7 C10 H10A 109.5 . . ?
C7 C10 H10B 109.5 . . ?
H10A C10 H10B 109.5 . . ?
C7 C10 H10C 109.5 . . ?
H10A C10 H10C 109.5 . . ?
H10B C10 H10C 109.5 . . ?
O2 C2 C3 124.0(3) . . ?
O2 C2 C1 115.3(3) . . ?
C3 C2 C1 120.7(3) . . ?
C20 C21 H21A 109.5 . . ?
C20 C21 H21B 109.5 . . ?
H21A C21 H21B 109.5 . . ?
C20 C21 H21C 109.5 . . ?
H21A C21 H21C 109.5 . . ?
H21B C21 H21C 109.5 . . ?
N2 C16 C17 123.2(3) . . ?
N2 C16 C15 116.0(3) . . ?
C17 C16 C15 120.8(3) . . ?
C3 C4 C5 122.9(3) . . ?
C3 C4 H4A 118.5 . . ?
C5 C4 H4A 118.5 . . ?
C25 C24 C23 117.8(4) . . ?
C25 C24 H24A 121.1 . . ?
C23 C24 H24A 121.1 . . ?
N3 C33 C32 120.2(3) . . ?
N3 C33 C34 120.7(3) . . ?
C32 C33 C34 119.0(3) . . ?
N3 C29 C30 122.6(3) . . ?
N3 C29 C28 119.3(3) . . ?
C30 C29 C28 118.1(3) . . ?
C32 C31 C30 119.3(3) . . ?
C32 C31 H31A 120.4 . . ?
C30 C31 H31A 120.4 . . ?
C31 C32 C33 120.6(4) . . ?
C31 C32 H32A 119.7 . . ?
C33 C32 H32A 119.7 . . ?
C11 C13 H13A 109.5 . . ?
C11 C13 H13B 109.5 . . ?
H13A C13 H13B 109.5 . . ?
C11 C13 H13C 109.5 . . ?
H13A C13 H13C 109.5 . . ?
H13B C13 H13C 109.5 . . ?
C29 C30 C31 118.6(3) . . ?
C29 C30 H30A 120.7 . . ?
C31 C30 H30A 120.7 . . ?
N1 C27 C26 120.9(4) . . ?
N1 C27 H27A 119.5 . . ?
C26 C27 H27A 119.5 . . ?
C7 C9 H9A 109.5 . . ?
C7 C9 H9B 109.5 . . ?
H9A C9 H9B 109.5 . . ?
C7 C9 H9C 109.5 . . ?
H9A C9 H9C 109.5 . . ?
H9B C9 H9C 109.5 . . ?
C27 C26 C25 118.7(4) . . ?
C27 C26 H26A 120.7 . . ?
C25 C26 H26A 120.7 . . ?
N4 C28 C29 114.7(3) . . ?
N4 C28 H28A 108.6 . . ?
C29 C28 H28A 108.6 . . ?
N4 C28 H28B 108.6 . . ?
C29 C28 H28B 108.6 . . ?
H28A C28 H28B 107.6 . . ?
C24 C25 C26 120.7(4) . . ?
C24 C25 H25A 119.7 . . ?
C26 C25 H25A 119.7 . . ?
C35 O3 C35 180.0 . 2_655 ?

loop_
_geom_bond_atom_site_label_1
_geom_bond_atom_site_label_2
_geom_bond_distance
_geom_bond_site_symmetry_2
_geom_bond_publ_flag
Co1 O2 1.939(3) . ?
Co1 O1 1.940(2) . ?
Co1 N1 2.017(3) . ?
Co1 N4 2.025(3) . ?
Co1 N3 2.079(2) . ?
Co1 N2 2.086(2) . ?
P1 F5 1.561(3) . ?
P1 F2 1.563(3) . ?
P1 F1 1.586(3) . ?
P1 F3 1.593(3) . ?
P1 F6 1.609(3) . ?
P1 F4 1.611(3) . ?
O1 C1 1.329(4) . ?
O2 C2 1.340(4) . ?
N1 C23 1.344(4) . ?
N1 C27 1.348(4) . ?
N2 C16 1.349(4) . ?
N2 C20 1.355(4) . ?
C1 C6 1.409(5) . ?
C1 C2 1.434(4) . ?
N3 C29 1.355(4) . ?
N3 C33 1.360(4) . ?
C23 C24 1.383(5) . ?
C23 C22 1.499(5) . ?
N4 C15 1.484(4) . ?
N4 C28 1.484(4) . ?
N4 C22 1.489(4) . ?
C12 C11 1.534(4) . ?
C12 H12A 0.9800 . ?
C12 H12B 0.9800 . ?
C12 H12C 0.9800 . ?
C8 C7 1.534(4) . ?
C8 H8A 0.9800 . ?
C8 H8B 0.9800 . ?
C8 H8C 0.9800 . ?
C18 C19 1.372(5) . ?
C18 C17 1.380(5) . ?
C18 H18A 0.9500 . ?
C6 C5 1.390(5) . ?
C6 C7 1.532(4) . ?
C22 H22A 0.9900 . ?
C22 H22B 0.9900 . ?
C14 C11 1.528(5) . ?
C14 H14A 0.9800 . ?
C14 H14B 0.9800 . ?
C14 H14C 0.9800 . ?
C19 C20 1.397(4) . ?
C19 H19A 0.9500 . ?
C3 C4 1.388(5) . ?
C3 C2 1.413(5) . ?
C3 C11 1.543(4) . ?
C11 C13 1.538(4) . ?
C20 C21 1.489(4) . ?
C7 C10 1.528(5) . ?
C7 C9 1.542(5) . ?
C17 C16 1.382(4) . ?
C17 H17A 0.9500 . ?
C34 C33 1.487(5) . ?
C34 H34A 0.9800 . ?
C34 H34B 0.9800 . ?
C34 H34C 0.9800 . ?
C5 C4 1.404(4) . ?
C5 H5A 0.9500 . ?
C15 C16 1.503(4) . ?
C15 H15A 0.9900 . ?
C15 H15B 0.9900 . ?
C10 H10A 0.9800 . ?
C10 H10B 0.9800 . ?
C10 H10C 0.9800 . ?
C21 H21A 0.9800 . ?
C21 H21B 0.9800 . ?
C21 H21C 0.9800 . ?
C4 H4A 0.9500 . ?
C24 C25 1.380(6) . ?
C24 H24A 0.9500 . ?
C33 C32 1.383(5) . ?
C29 C30 1.376(4) . ?
C29 C28 1.489(5) . ?
C31 C32 1.370(6) . ?
C31 C30 1.378(6) . ?
C31 H31A 0.9500 . ?
C32 H32A 0.9500 . ?
C13 H13A 0.9800 . ?
C13 H13B 0.9800 . ?
C13 H13C 0.9800 . ?
C30 H30A 0.9500 . ?
C27 C26 1.379(6) . ?
C27 H27A 0.9500 . ?
C9 H9A 0.9800 . ?
C9 H9B 0.9800 . ?
C9 H9C 0.9800 . ?
C26 C25 1.384(7) . ?
C26 H26A 0.9500 . ?
C28 H28A 0.9900 . ?
C28 H28B 0.9900 . ?
C25 H25A 0.9500 . ?
O3 C35 1.192(10) . ?
O3 C35 1.192(10) 2_655 ?

loop_
_geom_torsion_atom_site_label_1
_geom_torsion_atom_site_label_2
_geom_torsion_atom_site_label_3
_geom_torsion_atom_site_label_4
_geom_torsion
_geom_torsion_site_symmetry_1
_geom_torsion_site_symmetry_2
_geom_torsion_site_symmetry_3
_geom_torsion_site_symmetry_4
_geom_torsion_publ_flag
Co1 O1 C1 C6 170.3(2) . . . . ?
Co1 O1 C1 C2 -9.3(3) . . . . ?
C27 N1 C23 C24 -0.5(5) . . . . ?
Co1 N1 C23 C24 171.5(3) . . . . ?
C27 N1 C23 C22 179.3(3) . . . . ?
Co1 N1 C23 C22 -8.8(3) . . . . ?
O1 C1 C6 C5 173.4(3) . . . . ?
C2 C1 C6 C5 -7.1(4) . . . . ?
O1 C1 C6 C7 -7.3(4) . . . . ?
C2 C1 C6 C7 172.2(2) . . . . ?
C15 N4 C22 C23 -157.5(3) . . . . ?
C28 N4 C22 C23 77.3(3) . . . . ?
Co1 N4 C22 C23 -42.0(3) . . . . ?
N1 C23 C22 N4 34.4(4) . . . . ?
C24 C23 C22 N4 -145.8(3) . . . . ?
C17 C18 C19 C20 0.2(5) . . . . ?
C4 C3 C11 C14 -1.2(4) . . . . ?
C2 C3 C11 C14 178.0(3) . . . . ?
C4 C3 C11 C12 -120.8(3) . . . . ?
C2 C3 C11 C12 58.4(4) . . . . ?
C4 C3 C11 C13 119.3(3) . . . . ?
C2 C3 C11 C13 -61.5(4) . . . . ?
C16 N2 C20 C19 4.1(4) . . . . ?
Co1 N2 C20 C19 -173.4(2) . . . . ?
C16 N2 C20 C21 -173.8(3) . . . . ?
Co1 N2 C20 C21 8.7(4) . . . . ?
C18 C19 C20 N2 -3.6(5) . . . . ?
C18 C19 C20 C21 174.2(3) . . . . ?
C5 C6 C7 C10 2.6(4) . . . . ?
C1 C6 C7 C10 -176.6(3) . . . . ?
C5 C6 C7 C8 -117.7(3) . . . . ?
C1 C6 C7 C8 63.0(4) . . . . ?
C5 C6 C7 C9 121.5(3) . . . . ?
C1 C6 C7 C9 -57.7(4) . . . . ?
C19 C18 C17 C16 2.5(5) . . . . ?
C1 C6 C5 C4 3.7(4) . . . . ?
C7 C6 C5 C4 -175.6(3) . . . . ?
C28 N4 C15 C16 -79.2(3) . . . . ?
C22 N4 C15 C16 156.1(3) . . . . ?
Co1 N4 C15 C16 41.2(3) . . . . ?
Co1 O2 C2 C3 -179.0(2) . . . . ?
Co1 O2 C2 C1 0.8(3) . . . . ?
C4 C3 C2 O2 178.7(3) . . . . ?
C11 C3 C2 O2 -0.6(4) . . . . ?
C4 C3 C2 C1 -1.1(4) . . . . ?
C11 C3 C2 C1 179.7(2) . . . . ?
O1 C1 C2 O2 5.7(4) . . . . ?
C6 C1 C2 O2 -173.9(2) . . . . ?
O1 C1 C2 C3 -174.5(2) . . . . ?
C6 C1 C2 C3 5.9(4) . . . . ?
C20 N2 C16 C17 -1.2(5) . . . . ?
Co1 N2 C16 C17 176.7(3) . . . . ?
C20 N2 C16 C15 -179.1(3) . . . . ?
Co1 N2 C16 C15 -1.2(3) . . . . ?
C18 C17 C16 N2 -2.1(5) . . . . ?
C18 C17 C16 C15 175.6(3) . . . . ?
N4 C15 C16 N2 -26.8(4) . . . . ?
N4 C15 C16 C17 155.3(3) . . . . ?
C2 C3 C4 C5 -2.3(4) . . . . ?
C11 C3 C4 C5 177.0(3) . . . . ?
C6 C5 C4 C3 0.9(5) . . . . ?
N1 C23 C24 C25 -0.7(5) . . . . ?
C22 C23 C24 C25 179.6(3) . . . . ?
C29 N3 C33 C32 4.3(4) . . . . ?
Co1 N3 C33 C32 -170.7(3) . . . . ?
C29 N3 C33 C34 -173.8(3) . . . . ?
Co1 N3 C33 C34 11.3(4) . . . . ?
C33 N3 C29 C30 -2.1(4) . . . . ?
Co1 N3 C29 C30 173.8(2) . . . . ?
C33 N3 C29 C28 177.3(3) . . . . ?
Co1 N3 C29 C28 -6.8(3) . . . . ?
C30 C31 C32 C33 -0.8(7) . . . . ?
N3 C33 C32 C31 -2.9(6) . . . . ?
C34 C33 C32 C31 175.3(4) . . . . ?
N3 C29 C30 C31 -1.5(5) . . . . ?
C28 C29 C30 C31 179.1(4) . . . . ?
C32 C31 C30 C29 2.9(6) . . . . ?
C23 N1 C27 C26 0.8(5) . . . . ?
Co1 N1 C27 C26 -170.1(3) . . . . ?
N1 C27 C26 C25 0.1(6) . . . . ?
C15 N4 C28 C29 116.9(3) . . . . ?
C22 N4 C28 C29 -118.4(3) . . . . ?
Co1 N4 C28 C29 -1.5(3) . . . . ?
N3 C29 C28 N4 5.8(4) . . . . ?
C30 C29 C28 N4 -174.7(3) . . . . ?
C23 C24 C25 C26 1.5(6) . . . . ?
C27 C26 C25 C24 -1.2(6) . . . . ?

_cod_duplicate_entry 7711487
